data_4508228
loop_
_publ_author_name
'Gautier, Romain'
'Poeppelmeier, Kenneth R.'

_publ_section_title
;
 Alignment of Acentric Units in Infinite Chains: A &#x201C;Lock and
 Key&#x201D; Model
;
_journal_issue 9
_journal_name_full 'Crystal Growth &amp; Design'
_journal_page_first 4084
_journal_paper_doi 10.1021/cg400908f
_journal_volume 13
_journal_year 2013
_chemical_compound_source 'synthesis as described'
_chemical_formula_moiety 'C10 H12 Cu F6 N2 O2 Ti '
_chemical_formula_sum 'C10 H12 Cu F6 N2 O2 Ti'
_chemical_formula_weight 417.66
_space_group_IT_number 62
_symmetry_cell_setting orthorhombic
_symmetry_Int_Tables_number 62
_symmetry_space_group_name_Hall '-P 2ac 2n'
_symmetry_space_group_name_H-M 'P n m a'
_atom_sites_solution_hydrogens geom
_atom_sites_solution_primary direct
_atom_sites_solution_secondary difmap
_audit_conform_dict_location ftp://ftp.iucr.org/pub/cif_core.dic
_audit_conform_dict_name cif_core.dic
_audit_conform_dict_version 2.4
_audit_creation_date 2012-02-14T20:16:27-00:00
_audit_creation_method 'WinGX routine CIF_UPDATE'
_cell_angle_alpha 90
_cell_angle_beta 90
_cell_angle_gamma 90
_cell_formula_units_Z 4
_cell_length_a 7.7147(7)
_cell_length_b 14.2718(14)
_cell_length_c 12.3156(11)
_cell_measurement_reflns_used 8836
_cell_measurement_temperature 100(2)
_cell_measurement_theta_max 36.3628
_cell_measurement_theta_min 2.8545
_cell_measurement_wavelength 0.71073
_cell_volume 1356.0(2)
_computing_cell_refinement 'SAINT V7.68A integration software'
_computing_data_collection 'Bruker APEX2 software'
_computing_data_reduction 'SORTAV (Blessing, 1995)'
_computing_molecular_graphics 'Ortep-3 for Windows (Farrugia, 1997)'
_computing_publication_material 'WinGX publication routines (Farrugia, 1999)'
_computing_structure_refinement 'SHELXL-97 (Sheldrick, 1997)'
_diffrn_ambient_temperature 100(2)
_diffrn_detector 'APEX-II CCD'
_diffrn_measured_fraction_theta_full 0.984
_diffrn_measured_fraction_theta_max 0.984
_diffrn_measurement_device '\k-geometry diffractometer'
_diffrn_measurement_device_type 'Bruker APEX-II'
_diffrn_measurement_method '\f or \w oscillation scans'
_diffrn_orient_matrix_type 'x-axis to radiation source'
_diffrn_orient_matrix_UB_11 0.894641E-2
_diffrn_orient_matrix_UB_12 0.220456E-1
_diffrn_orient_matrix_UB_13 -0.672628E-1
_diffrn_orient_matrix_UB_21 -0.176974E-1
_diffrn_orient_matrix_UB_22 0.776063E-1
_diffrn_orient_matrix_UB_23 0.182532E-1
_diffrn_orient_matrix_UB_31 0.128096
_diffrn_orient_matrix_UB_32 0.918217E-2
_diffrn_orient_matrix_UB_33 0.721953E-2
_diffrn_radiation_monochromator graphite
_diffrn_radiation_probe x-ray
_diffrn_radiation_type MoK\a
_diffrn_radiation_wavelength 0.71069
_diffrn_reflns_av_R_equivalents 0.038
_diffrn_reflns_av_unetI/netI 0.0326
_diffrn_reflns_limit_h_max 12
_diffrn_reflns_limit_h_min -6
_diffrn_reflns_limit_k_max 23
_diffrn_reflns_limit_k_min -23
_diffrn_reflns_limit_l_max 20
_diffrn_reflns_limit_l_min -20
_diffrn_reflns_number 13178
_diffrn_reflns_theta_full 36.38
_diffrn_reflns_theta_max 36.38
_diffrn_reflns_theta_min 2.18
_diffrn_source 'sealed x-ray tube'
_exptl_absorpt_coefficient_mu 2.235
_exptl_absorpt_correction_T_max 0.747
_exptl_absorpt_correction_T_min 0.578
_exptl_absorpt_correction_type multi-scan
_exptl_absorpt_process_details
;
SADABS-2008/1 - Bruker AXS area detector scaling and absorption correction
;
_exptl_crystal_colour blue
_exptl_crystal_density_diffrn 2.046
_exptl_crystal_density_method 'not measured'
_exptl_crystal_description rectangular
_exptl_crystal_F_000 828
_exptl_crystal_size_max 0.562
_exptl_crystal_size_mid 0.196
_exptl_crystal_size_min 0.12
_refine_diff_density_max 0.696
_refine_diff_density_min -0.969
_refine_diff_density_rms 0.111
_refine_ls_extinction_method none
_refine_ls_goodness_of_fit_ref 1.084
_refine_ls_hydrogen_treatment refall
_refine_ls_matrix_type full
_refine_ls_number_parameters 130
_refine_ls_number_reflns 3344
_refine_ls_number_restraints 0
_refine_ls_restrained_S_all 1.084
_refine_ls_R_factor_all 0.0299
_refine_ls_R_factor_gt 0.0275
_refine_ls_shift/su_max 0.001
_refine_ls_shift/su_mean 0
_refine_ls_structure_factor_coef Fsqd
_refine_ls_weighting_details 'calc w=1/[\s^2^(Fo^2^)+(0.0372P)^2^+0.5872P] where P=(Fo^2^+2Fc^2^)/3'
_refine_ls_weighting_scheme calc
_refine_ls_wR_factor_gt 0.0751
_refine_ls_wR_factor_ref 0.0768
_reflns_number_gt 3086
_reflns_number_total 3344
_reflns_threshold_expression >2sigma(I)
_cod_data_source_file cg400908f_si_001.cif
_cod_data_source_block rg20h_0m
_cod_database_code 4508228

loop_
_symmetry_equiv_pos_as_xyz
'x, y, z'
'-x+1/2, -y, z+1/2'
'x+1/2, -y+1/2, -z+1/2'
'-x, y+1/2, -z'
'-x, -y, -z'
'x-1/2, y, -z-1/2'
'-x-1/2, y-1/2, z-1/2'
'x, -y-1/2, z'

loop_
_atom_site_label
_atom_site_type_symbol
_atom_site_fract_x
_atom_site_fract_y
_atom_site_fract_z
_atom_site_U_iso_or_equiv
_atom_site_adp_type
_atom_site_occupancy
_atom_site_symmetry_multiplicity
_atom_site_calc_flag
_atom_site_refinement_flags
Cu1 Cu 0.80944(2) 0.25 -0.040352(13) 0.00850(5) Uani 1 2 d S
Ti1 Ti 0.30644(3) 0.25 -0.05859(2) 0.00951(6) Uani 1 2 d S
F3 F 0.09748(13) 0.25 -0.13393(7) 0.01518(17) Uani 1 2 d S
F4 F 0.52663(12) 0.25 0.00583(7) 0.01172(15) Uani 1 2 d S
F1 F 0.23729(10) 0.34424(6) 0.02760(6) 0.01829(14) Uani 1 1 d .
F2 F 0.39856(9) 0.15997(4) -0.16173(5) 0.01241(11) Uani 1 1 d .
C4 C 0.90278(15) 0.49240(7) 0.15337(8) 0.01349(17) Uani 1 1 d .
OW1 O 0.74725(11) 0.15105(5) -0.14633(6) 0.01158(13) Uani 1 1 d .
C1 C 0.91876(13) 0.30164(6) 0.16942(7) 0.00918(14) Uani 1 1 d .
N1 N 0.86482(12) 0.34105(6) 0.07570(6) 0.00965(13) Uani 1 1 d .
C2 C 0.96660(16) 0.35551(7) 0.25805(7) 0.01219(16) Uani 1 1 d .
C3 C 0.95901(16) 0.45226(8) 0.24957(8) 0.01399(18) Uani 1 1 d .
C5 C 0.85585(14) 0.43434(7) 0.06812(8) 0.01161(16) Uani 1 1 d .
H2 H 1.006(3) 0.3232(14) 0.3219(15) 0.029(5) Uiso 1 1 d .
H4 H 0.896(2) 0.5589(12) 0.1475(14) 0.018(4) Uiso 1 1 d .
H5 H 0.822(2) 0.4591(12) 0.0051(15) 0.013(4) Uiso 1 1 d .
H3 H 0.993(2) 0.4947(12) 0.3109(13) 0.020(4) Uiso 1 1 d .
HW2 H 0.808(3) 0.1511(17) -0.2085(19) 0.033(6) Uiso 1 1 d .
HW1 H 0.649(3) 0.1508(16) -0.1538(17) 0.037(6) Uiso 1 1 d .

loop_
_atom_site_aniso_label
_atom_site_aniso_U_11
_atom_site_aniso_U_22
_atom_site_aniso_U_33
_atom_site_aniso_U_23
_atom_site_aniso_U_13
_atom_site_aniso_U_12
Cu1 0.00917(10) 0.00994(8) 0.00639(7) 0 -0.00061(5) 0
Ti1 0.00715(12) 0.01436(11) 0.00701(9) 0 0.00015(7) 0
F3 0.0094(4) 0.0227(4) 0.0134(4) 0 -0.0033(3) 0
F4 0.0080(4) 0.0183(4) 0.0088(3) 0 -0.0006(3) 0
F1 0.0148(3) 0.0254(3) 0.0147(3) -0.0069(2) 0.0009(2) 0.0045(3)
F2 0.0125(3) 0.0143(3) 0.0104(2) -0.00168(19) -0.0006(2) 0.0004(2)
C4 0.0160(5) 0.0112(3) 0.0133(4) -0.0011(3) 0.0000(3) 0.0002(3)
OW1 0.0109(3) 0.0150(3) 0.0089(3) -0.0014(2) 0.0001(2) -0.0001(2)
C1 0.0090(4) 0.0105(3) 0.0080(3) 0.0001(2) 0.0000(3) -0.0001(3)
N1 0.0101(4) 0.0106(3) 0.0083(3) 0.0005(2) 0.0001(3) -0.0004(2)
C2 0.0144(4) 0.0129(4) 0.0093(3) -0.0012(3) -0.0013(3) -0.0001(3)
C3 0.0167(5) 0.0127(4) 0.0126(4) -0.0029(3) -0.0014(3) 0.0001(3)
C5 0.0126(4) 0.0112(3) 0.0110(3) 0.0010(3) 0.0000(3) 0.0001(3)

loop_
_atom_type_symbol
_atom_type_description
_atom_type_scat_dispersion_real
_atom_type_scat_dispersion_imag
_atom_type_scat_source
C C 0.0033 0.0016 'International Tables Vol C Tables 4.2.6.8 and 6.1.1.4'
N N 0.0061 0.0033 'International Tables Vol C Tables 4.2.6.8 and 6.1.1.4'
O O 0.0106 0.006 'International Tables Vol C Tables 4.2.6.8 and 6.1.1.4'
F F 0.0171 0.0103 'International Tables Vol C Tables 4.2.6.8 and 6.1.1.4'
Ti Ti 0.2776 0.4457 'International Tables Vol C Tables 4.2.6.8 and 6.1.1.4'
Cu Cu 0.3201 1.2651 'International Tables Vol C Tables 4.2.6.8 and 6.1.1.4'
H H 0 0 'International Tables Vol C Tables 4.2.6.8 and 6.1.1.4'

loop_
_geom_angle_atom_site_label_1
_geom_angle_atom_site_label_2
_geom_angle_atom_site_label_3
_geom_angle
_geom_angle_site_symmetry_1
_geom_angle_site_symmetry_3
N1 Cu1 N1 82.12(5) . 8_565
N1 Cu1 OW1 174.92(3) . .
N1 Cu1 OW1 93.44(3) 8_565 .
N1 Cu1 OW1 93.44(3) . 8_565
N1 Cu1 OW1 174.92(3) 8_565 8_565
OW1 Cu1 OW1 90.88(4) . 8_565
N1 Cu1 F4 91.53(3) . .
N1 Cu1 F4 91.53(3) 8_565 .
OW1 Cu1 F4 86.09(3) . .
OW1 Cu1 F4 86.09(3) 8_565 .
F1 Ti1 F1 97.10(5) . 8_565
F1 Ti1 F3 92.14(3) . .
F1 Ti1 F3 92.14(3) 8_565 .
F1 Ti1 F4 91.09(3) . .
F1 Ti1 F4 91.09(3) 8_565 .
F3 Ti1 F4 175.11(4) . .
F1 Ti1 F2 172.67(3) . .
F1 Ti1 F2 89.99(3) 8_565 .
F3 Ti1 F2 89.48(3) . .
F4 Ti1 F2 86.86(3) . .
F1 Ti1 F2 89.99(3) . 8_565
F1 Ti1 F2 172.67(3) 8_565 8_565
F3 Ti1 F2 89.48(3) . 8_565
F4 Ti1 F2 86.86(3) . 8_565
F2 Ti1 F2 82.88(4) . 8_565
Ti1 F4 Cu1 140.36(5) . .
C5 C4 C3 118.84(9) . .
C5 C4 H4 121.6(11) . .
C3 C4 H4 119.5(11) . .
Cu1 OW1 HW2 115.8(14) . .
Cu1 OW1 HW1 108.9(16) . .
HW2 OW1 HW1 115(2) . .
N1 C1 C2 121.65(9) . .
N1 C1 C1 114.63(5) . 8_565
C2 C1 C1 123.71(6) . 8_565
C5 N1 C1 119.39(8) . .
C5 N1 Cu1 126.35(7) . .
C1 N1 Cu1 114.24(6) . .
C1 C2 C3 118.84(9) . .
C1 C2 H2 117.5(12) . .
C3 C2 H2 123.6(12) . .
C4 C3 C2 119.31(9) . .
C4 C3 H3 118.4(10) . .
C2 C3 H3 122.3(10) . .
N1 C5 C4 121.96(9) . .
N1 C5 H5 118.1(11) . .
C4 C5 H5 119.9(11) . .

loop_
_geom_bond_atom_site_label_1
_geom_bond_atom_site_label_2
_geom_bond_distance
_geom_bond_site_symmetry_2
Cu1 N1 1.9783(8) .
Cu1 N1 1.9783(8) 8_565
Cu1 OW1 1.9819(7) .
Cu1 OW1 1.9819(7) 8_565
Cu1 F4 2.2547(10) .
Ti1 F1 1.7945(7) .
Ti1 F1 1.7945(7) 8_565
Ti1 F3 1.8600(10) .
Ti1 F4 1.8749(9) .
Ti1 F2 1.9414(7) .
Ti1 F2 1.9414(7) 8_565
C4 C5 1.3857(14) .
C4 C3 1.3857(15) .
C4 H4 0.954(18) .
OW1 HW2 0.90(2) .
OW1 HW1 0.77(2) .
C1 N1 1.3497(12) .
C1 C2 1.3852(13) .
C1 C1 1.4740(18) 8_565
N1 C5 1.3364(12) .
C2 C3 1.3859(15) .
C2 H2 0.960(19) .
C3 H3 1.003(17) .
C5 H5 0.891(18) .
